data_1505897
loop_
_publ_author_name
'Zonta, Cristiano'
'Crisma, Marco'
'De Lucchi, Ottorino'
'Motterle, Riccardo'
'Serafini, Siro'

_publ_section_title
;
 Benzotriazole complexes with amines and phenol: cooperativity mediated by
 induction effects in the crystal state.
;
_journal_issue 8
_journal_name_full 'Organic letters'
_journal_page_first 1577
_journal_page_last 1579
_journal_paper_doi 10.1021/ol060126m
_journal_volume 8
_journal_year 2006
_chemical_formula_sum 'C12 H20 N4'
_chemical_formula_weight 220.32
_chemical_name_systematic
;
 diisopropylammonium benzotriazolate
;
_space_group_IT_number 73
_symmetry_cell_setting orthorhombic
_symmetry_space_group_name_Hall '-I 2b 2c'
_symmetry_space_group_name_H-M 'I b c a'
_atom_sites_solution_hydrogens mixed
_atom_sites_solution_primary direct
_atom_sites_solution_secondary difmap
_audit_creation_method SHELXL-97
_cell_angle_alpha 90.00
_cell_angle_beta 90.00
_cell_angle_gamma 90.00
_cell_formula_units_Z 8
_cell_length_a 11.277(2)
_cell_length_b 11.841(2)
_cell_length_c 19.771(3)
_cell_measurement_reflns_used 48
_cell_measurement_temperature 293(2)
_cell_measurement_theta_max 20
_cell_measurement_theta_min 12
_cell_volume 2640.0(8)
_computing_structure_refinement 'SHELXL-97 (Sheldrick, 1997)'
_computing_structure_solution 'SIR2002 (Burla et al., 2003)'
_diffrn_ambient_temperature 293(2)
_diffrn_measured_fraction_theta_full 0.996
_diffrn_measured_fraction_theta_max 0.996
_diffrn_measurement_device_type 'Philips PW1100 diffractometer'
_diffrn_measurement_method '\q-2\q scans'
_diffrn_radiation_monochromator graphite
_diffrn_radiation_source 'fine-focus sealed tube'
_diffrn_radiation_type CuK\a
_diffrn_radiation_wavelength 1.54178
_diffrn_reflns_av_R_equivalents 0.0000
_diffrn_reflns_av_sigmaI/netI 0.0057
_diffrn_reflns_limit_h_max 12
_diffrn_reflns_limit_h_min 0
_diffrn_reflns_limit_k_max 13
_diffrn_reflns_limit_k_min 0
_diffrn_reflns_limit_l_max 22
_diffrn_reflns_limit_l_min 0
_diffrn_reflns_number 987
_diffrn_reflns_theta_full 59.98
_diffrn_reflns_theta_max 59.98
_diffrn_reflns_theta_min 7.03
_diffrn_standards_decay_% negligible
_diffrn_standards_interval_count 50
_diffrn_standards_number 3
_exptl_absorpt_coefficient_mu 0.541
_exptl_absorpt_correction_type none
_exptl_crystal_colour colourless
_exptl_crystal_density_diffrn 1.109
_exptl_crystal_density_method 'not measured'
_exptl_crystal_description prism
_exptl_crystal_F_000 960
_exptl_crystal_size_max .55
_exptl_crystal_size_mid .50
_exptl_crystal_size_min .45
_refine_diff_density_max 0.187
_refine_diff_density_min -0.235
_refine_diff_density_rms 0.045
_refine_ls_extinction_coef 0.0126(14)
_refine_ls_extinction_expression Fc^*^=kFc[1+0.001xFc^2^\l^3^/sin(2\q)]^-1/4^
_refine_ls_extinction_method SHELXL
_refine_ls_goodness_of_fit_ref 1.105
_refine_ls_hydrogen_treatment mixed
_refine_ls_matrix_type full
_refine_ls_number_parameters 80
_refine_ls_number_reflns 987
_refine_ls_number_restraints 0
_refine_ls_restrained_S_all 1.105
_refine_ls_R_factor_all 0.0575
_refine_ls_R_factor_gt 0.0555
_refine_ls_shift/su_max 0.041
_refine_ls_shift/su_mean 0.008
_refine_ls_structure_factor_coef Fsqd
_refine_ls_weighting_details 'calc w=1/[\s^2^(Fo^2^)+(0.0949P)^2^+0.8629P] where P=(Fo^2^+2Fc^2^)/3'
_refine_ls_weighting_scheme calc
_refine_ls_wR_factor_gt 0.1473
_refine_ls_wR_factor_ref 0.1493
_reflns_number_gt 903
_reflns_number_total 987
_reflns_threshold_expression >2sigma(I)
_cod_data_source_file ol060126msi20060116_122407.cif
_cod_data_source_block delu6b
_cod_depositor_comments
;
The following automatic conversions were performed:

'_symmetry_cell_setting' value 'Orthorhombic' changed to
'orthorhombic' according to
/home/saulius/struct/CIF-dictionaries/cif_core.dic dictionary named
'cif_core.dic' version 2.4.1 from 2010-06-29.

Automatic conversion script
Id: cif_fix_values 1715 2011-07-08 13:25:40Z adriana 
;
_cod_original_sg_symbol_H-M Ibca
_cod_database_code 1505897

loop_
_symmetry_equiv_pos_as_xyz
'x, y, z'
'-x, -y+1/2, z'
'x, -y, -z+1/2'
'-x+1/2, y, -z'
'x+1/2, y+1/2, z+1/2'
'-x+1/2, -y+1, z+1/2'
'x+1/2, -y+1/2, -z+1'
'-x+1, y+1/2, -z+1/2'
'-x, -y, -z'
'x, y-1/2, -z'
'-x, y, z-1/2'
'x-1/2, -y, z'
'-x+1/2, -y+1/2, -z+1/2'
'x+1/2, y, -z+1/2'
'-x+1/2, y+1/2, z'
'x, -y+1/2, z+1/2'

loop_
_atom_site_label
_atom_site_type_symbol
_atom_site_fract_x
_atom_site_fract_y
_atom_site_fract_z
_atom_site_U_iso_or_equiv
_atom_site_adp_type
_atom_site_occupancy
_atom_site_symmetry_multiplicity
_atom_site_calc_flag
_atom_site_refinement_flags
N1 N 0.07309(12) 0.18913(11) 0.07298(7) 0.0550(5) Uani 1 1 d .
N2 N 0.0000 0.2500 0.03501(9) 0.0524(6) Uani 1 2 d S
C1 C 0.04650(14) 0.21155(13) 0.13871(8) 0.0516(6) Uani 1 1 d .
C2 C 0.0941(2) 0.1728(2) 0.19988(10) 0.0787(7) Uani 1 1 d .
H2 H 0.1565 0.1215 0.2004 0.094 Uiso 1 1 calc R
C3 C 0.0471(2) 0.2119(2) 0.25808(11) 0.0958(9) Uani 1 1 d .
H3 H 0.0782 0.1874 0.2991 0.115 Uiso 1 1 calc R
N3 N 0.2500 0.06232(16) 0.0000 0.0535(6) Uani 1 2 d S
HN3 H 0.1984(18) 0.1057(17) 0.0233(8) 0.064 Uiso 1 1 d .
C4 C 0.31688(14) -0.00310(15) 0.05242(10) 0.0669(7) Uani 1 1 d .
H4 H 0.3760 -0.0501 0.0295 0.080 Uiso 1 1 calc R
C5 C 0.38062(17) 0.0795(2) 0.09688(11) 0.0799(7) Uani 1 1 d .
H5A H 0.4347 0.1232 0.0701 0.120 Uiso 1 1 calc R
H5B H 0.4239 0.0393 0.1311 0.120 Uiso 1 1 calc R
H5C H 0.3241 0.1288 0.1180 0.120 Uiso 1 1 calc R
C6 C 0.2336(2) -0.07986(19) 0.09112(13) 0.0900(8) Uani 1 1 d .
H6A H 0.2759 -0.1156 0.1274 0.135 Uiso 1 1 calc R
H6B H 0.2026 -0.1365 0.0612 0.135 Uiso 1 1 calc R
H6C H 0.1694 -0.0361 0.1093 0.135 Uiso 1 1 calc R

loop_
_atom_site_aniso_label
_atom_site_aniso_U_11
_atom_site_aniso_U_22
_atom_site_aniso_U_33
_atom_site_aniso_U_23
_atom_site_aniso_U_13
_atom_site_aniso_U_12
N1 0.0442(8) 0.0510(8) 0.0697(10) 0.0025(6) 0.0016(6) 0.0117(6)
N2 0.0438(10) 0.0472(10) 0.0664(11) 0.000 0.000 0.0057(8)
C1 0.0405(9) 0.0502(9) 0.0642(10) 0.0041(7) -0.0008(7) 0.0024(6)
C2 0.0676(13) 0.0899(15) 0.0787(13) 0.0127(10) -0.0035(10) 0.0223(11)
C3 0.0902(15) 0.132(2) 0.0654(12) 0.0120(12) -0.0054(12) 0.0241(14)
N3 0.0351(9) 0.0419(10) 0.0836(14) 0.000 0.0096(9) 0.000
C4 0.0422(10) 0.0544(10) 0.1040(14) 0.0136(9) 0.0112(9) 0.0154(8)
C5 0.0513(11) 0.0958(15) 0.0927(14) 0.0196(11) -0.0039(10) 0.0022(10)
C6 0.0715(13) 0.0646(13) 0.134(2) 0.0355(12) 0.0180(13) 0.0113(10)

loop_
_atom_type_symbol
_atom_type_description
_atom_type_scat_dispersion_real
_atom_type_scat_dispersion_imag
_atom_type_scat_source
C C 0.0181 0.0091 'International Tables Vol C Tables 4.2.6.8 and 6.1.1.4'
H H 0.0000 0.0000 'International Tables Vol C Tables 4.2.6.8 and 6.1.1.4'
N N 0.0311 0.0180 'International Tables Vol C Tables 4.2.6.8 and 6.1.1.4'

loop_
_geom_angle_atom_site_label_1
_geom_angle_atom_site_label_2
_geom_angle_atom_site_label_3
_geom_angle
_geom_angle_site_symmetry_1
_geom_angle_site_symmetry_3
N2 N1 C1 107.31(13) . .
N1 N2 N1 111.14(17) 2 .
N1 C1 C1 107.12(9) . 2
N1 C1 C2 132.62(16) . .
C1 C1 C2 120.26(11) 2 .
C3 C2 C1 118.3(2) . .
C2 C3 C3 121.42(13) . 2
C4 N3 C4 117.71(19) 4 .
N3 C4 C5 108.06(15) . .
N3 C4 C6 110.35(14) . .
C5 C4 C6 113.12(18) . .

loop_
_geom_bond_atom_site_label_1
_geom_bond_atom_site_label_2
_geom_bond_distance
_geom_bond_site_symmetry_2
N1 N2 1.3274(17) .
N1 C1 1.360(2) .
N2 N1 1.3274(17) 2
C1 C1 1.389(3) 2
C1 C2 1.400(3) .
C2 C3 1.348(3) .
C3 C3 1.394(5) 2
N3 C4 1.4976(19) 4
N3 C4 1.4976(19) .
C4 C5 1.498(3) .
C4 C6 1.515(3) .

loop_
_geom_hbond_atom_site_label_D
_geom_hbond_atom_site_label_H
_geom_hbond_atom_site_label_A
_geom_hbond_distance_DH
_geom_hbond_distance_HA
_geom_hbond_distance_DA
_geom_hbond_angle_DHA
N3 HN3 N1 0.903(19) 1.98(2) 2.8839(17) 174.3(18)

loop_
_geom_torsion_atom_site_label_1
_geom_torsion_atom_site_label_2
_geom_torsion_atom_site_label_3
_geom_torsion_atom_site_label_4
_geom_torsion
_geom_torsion_site_symmetry_1
_geom_torsion_site_symmetry_4
C1 N1 N2 N1 -0.11(8) . 2
N2 N1 C1 C1 0.3(2) . 2
N2 N1 C1 C2 -179.63(19) . .
N1 C1 C2 C3 -179.9(2) . .
C1 C1 C2 C3 0.2(4) 2 .
C1 C2 C3 C3 0.5(5) . 2
C4 N3 C4 C5 177.43(15) 4 .
C4 N3 C4 C6 -58.42(14) 4 .
